data_4062610
loop_
_publ_author_name
'Tsutsui, Shinobu'
'Sakamoto, Kenkichi'

_publ_section_title
;
2,3,5,6-Tetrasilyl- and 2,3,5,6-tetragermyl-1,4-benzoquinones:
X-ray Crystallographic Analysis and DFT Calculations
;
_journal_name_full Organometallics
_journal_paper_doi 10.1021/om034325a
_journal_year 2004
_chemical_formula_sum 'C14 H20 O2 Si2'
_chemical_formula_weight 276.48
_space_group_IT_number 14
_symmetry_cell_setting monoclinic
_symmetry_space_group_name_Hall '-P 2ybc'
_symmetry_space_group_name_H-M 'P 1 21/c 1'
_cell_angle_alpha 90.00
_cell_angle_beta 113.84(3)
_cell_angle_gamma 90.00
_cell_formula_units_Z 4
_cell_length_a 12.222(2)
_cell_length_b 10.729(2)
_cell_length_c 12.906(3)
_cell_measurement_temperature 123(2)
_cell_volume 1547.9(5)
_diffrn_ambient_temperature 123(2)
_exptl_crystal_density_diffrn 1.186
_cod_depositor_comments
;
The following automatic conversions were performed:
'_symmetry_cell_setting' value 'Monoclinic' changed to 'monoclinic'
according to '/home/saulius/struct/CIF-dictionaries/cif_core.dic'
dictionary named 'cif_core.dic' version 2.4.1 from 2010-06-29.

Automatic conversion script
Id: cif_fix_enum 1527 2010-12-29 10:47:43Z saulius 
;
_cod_original_sg_symbol_H-M 'P 21/c'
_cod_database_code 4062610

loop_
_symmetry_equiv_pos_as_xyz
'x, y, z'
'-x, y+1/2, -z+1/2'
'-x, -y, -z'
'x, -y-1/2, z-1/2'

loop_
_atom_site_label
_atom_site_type_symbol
_atom_site_fract_x
_atom_site_fract_y
_atom_site_fract_z
_atom_site_U_iso_or_equiv
_atom_site_adp_type
_atom_site_occupancy
_atom_site_symmetry_multiplicity
_atom_site_calc_flag
_atom_site_refinement_flags
_atom_site_disorder_assembly
_atom_site_disorder_group
C1 C 1.0514(3) 0.5512(3) 0.1093(2) 0.0218(7) Uani 1 1 d . . .
C2 C 0.9281(3) 0.5884(3) 0.0332(2) 0.0217(7) Uani 1 1 d . . .
C3 C 0.8823(3) 0.5392(3) -0.0709(2) 0.0235(7) Uani 1 1 d . . .
H3 H 0.8042 0.5634 -0.1218 0.028 Uiso 1 1 calc R . .
C4 C 0.8132(3) 0.6112(4) 0.2001(3) 0.0383(10) Uani 1 1 d . . .
H4A H 0.7795 0.6686 0.2386 0.057 Uiso 1 1 calc R . .
H4B H 0.8882 0.5762 0.2553 0.057 Uiso 1 1 calc R . .
H4C H 0.7562 0.5436 0.1650 0.057 Uiso 1 1 calc R . .
C5 C 0.9261(3) 0.8432(3) 0.1442(3) 0.0371(9) Uani 1 1 d . . .
H5A H 0.9421 0.8845 0.0841 0.056 Uiso 1 1 calc R . .
H5B H 1.0019 0.8243 0.2079 0.056 Uiso 1 1 calc R . .
H5C H 0.8782 0.8985 0.1699 0.056 Uiso 1 1 calc R . .
C6 C 0.7000(3) 0.7316(3) -0.0316(3) 0.0283(8) Uani 1 1 d . . .
H6 H 0.6387 0.6704 -0.0531 0.034 Uiso 1 1 calc R . .
C7 C 0.6783(3) 0.8366(4) -0.0896(3) 0.0354(9) Uani 1 1 d . . .
H7A H 0.7379 0.8996 -0.0700 0.042 Uiso 1 1 calc R . .
H7B H 0.6030 0.8493 -0.1509 0.042 Uiso 1 1 calc R . .
C8 C 0.5579(3) 0.5617(3) 0.6040(2) 0.0227(7) Uani 1 1 d . . .
C9 C 0.4360(3) 0.6024(3) 0.5276(2) 0.0214(7) Uani 1 1 d . . .
C10 C 0.6160(3) 0.4587(3) 0.5714(2) 0.0233(7) Uani 1 1 d . . .
H10 H 0.6939 0.4340 0.6224 0.028 Uiso 1 1 calc R . .
C11 C 0.3535(3) 0.6882(4) 0.7097(3) 0.0348(9) Uani 1 1 d . . .
H11A H 0.3057 0.7502 0.7288 0.052 Uiso 1 1 calc R . .
H11B H 0.4346 0.6861 0.7695 0.052 Uiso 1 1 calc R . .
H11C H 0.3165 0.6059 0.7029 0.052 Uiso 1 1 calc R . .
C12 C 0.4421(3) 0.8782(3) 0.5843(3) 0.0352(9) Uani 1 1 d . . .
H12A H 0.4330 0.9046 0.5085 0.053 Uiso 1 1 calc R . .
H12B H 0.5271 0.8658 0.6322 0.053 Uiso 1 1 calc R . .
H12C H 0.4095 0.9425 0.6178 0.053 Uiso 1 1 calc R . .
C13 C 0.2080(3) 0.7426(4) 0.4617(3) 0.0347(9) Uani 1 1 d . . .
H13 H 0.1995 0.7791 0.3918 0.042 Uiso 1 1 calc R . .
C14 C 0.1108(3) 0.7048(4) 0.4709(4) 0.0523(12) Uani 1 1 d . . .
H14A H 0.1154 0.6677 0.5394 0.063 Uiso 1 1 calc R . .
H14B H 0.0354 0.7144 0.4090 0.063 Uiso 1 1 calc R . .
O1 O 1.1001(2) 0.5980(2) 0.20442(17) 0.0291(6) Uani 1 1 d . . .
O2 O 0.6108(2) 0.6150(2) 0.69519(18) 0.0366(6) Uani 1 1 d . . .
Si1 Si 0.84292(8) 0.69695(9) 0.08904(7) 0.0245(3) Uani 1 1 d . . .
Si2 Si 0.36062(8) 0.73064(9) 0.57356(7) 0.0241(3) Uani 1 1 d . . .

loop_
_atom_site_aniso_label
_atom_site_aniso_U_11
_atom_site_aniso_U_22
_atom_site_aniso_U_33
_atom_site_aniso_U_23
_atom_site_aniso_U_13
_atom_site_aniso_U_12
C1 0.0311(19) 0.0244(17) 0.0120(15) 0.0006(13) 0.0110(13) -0.0005(14)
C2 0.0262(17) 0.0268(18) 0.0162(15) 0.0010(13) 0.0127(13) 0.0007(14)
C3 0.0242(18) 0.0301(18) 0.0153(15) -0.0002(13) 0.0071(14) 0.0035(14)
C4 0.043(2) 0.057(3) 0.0224(18) 0.0008(17) 0.0217(17) 0.0030(19)
C5 0.037(2) 0.036(2) 0.034(2) -0.0132(17) 0.0108(17) 0.0017(17)
C6 0.0278(18) 0.035(2) 0.0226(17) -0.0073(15) 0.0106(14) 0.0034(15)
C7 0.041(2) 0.047(2) 0.0202(17) -0.0018(17) 0.0139(16) 0.0107(18)
C8 0.0279(18) 0.0289(18) 0.0127(15) -0.0004(13) 0.0097(13) -0.0028(14)
C9 0.0290(18) 0.0239(17) 0.0144(15) 0.0027(13) 0.0121(13) 0.0018(13)
C10 0.0222(17) 0.0303(18) 0.0178(16) 0.0028(13) 0.0084(14) 0.0016(13)
C11 0.047(2) 0.041(2) 0.0226(17) -0.0043(16) 0.0213(17) -0.0018(18)
C12 0.043(2) 0.033(2) 0.033(2) 0.0017(16) 0.0198(18) 0.0036(17)
C13 0.0324(19) 0.044(2) 0.0245(18) -0.0097(17) 0.0078(15) 0.0077(17)
C14 0.039(2) 0.071(3) 0.046(2) -0.019(2) 0.015(2) 0.003(2)
O1 0.0329(13) 0.0387(15) 0.0130(11) -0.0043(10) 0.0067(10) 0.0036(11)
O2 0.0371(14) 0.0450(16) 0.0201(12) -0.0099(11) 0.0038(11) 0.0072(12)
Si1 0.0281(5) 0.0311(5) 0.0161(4) -0.0033(4) 0.0107(4) 0.0032(4)
Si2 0.0285(5) 0.0297(5) 0.0160(4) -0.0018(4) 0.0112(4) 0.0027(4)

loop_
_geom_bond_atom_site_label_1
_geom_bond_atom_site_label_2
_geom_bond_distance
_geom_bond_site_symmetry_2
_geom_bond_publ_flag
C1 O1 1.233(4) . ?
C1 C3 1.473(4) 3_765 ?
C1 C2 1.483(4) . ?
C2 C3 1.338(4) . ?
C2 Si1 1.888(3) . ?
C3 C1 1.473(4) 3_765 ?
C4 Si1 1.858(3) . ?
C5 Si1 1.849(4) . ?
C6 C7 1.318(5) . ?
C6 Si1 1.849(3) . ?
C8 O2 1.231(4) . ?
C8 C10 1.464(4) . ?
C8 C9 1.482(4) . ?
C9 C10 1.345(4) 3_666 ?
C9 Si2 1.881(3) . ?
C10 C9 1.345(4) 3_666 ?
C11 Si2 1.851(3) . ?
C12 Si2 1.845(4) . ?
C13 C14 1.305(5) . ?
C13 Si2 1.844(4) . ?
